data_7017630
loop_
_publ_author_name
'Kamatchi, Thangavel Sathiya'
'Chitrapriya, Nataraj'
'Lee, Hyosun'
'Fronczek, Chris F.'
'Fronczek, Frank R.'
'Natarajan, Karuppannan'

_publ_section_title
;
 Ruthenium(II)/(III) complexes of 4-hydroxy-pyridine-2,6-dicarboxylic acid
 with PPh(3)/AsPh(3) as co-ligand: Impact of oxidation state and
 co-ligands on anticancer activity in vitro.
;
_journal_issue 7
_journal_name_full 'Dalton transactions (Cambridge, England : 2003)'
_journal_page_first 2066
_journal_page_last 2077
_journal_paper_doi 10.1039/c1dt11273b
_journal_volume 41
_journal_year 2012
_chemical_formula_moiety 'C43 H33 Cl N O5 P2 Ru, 0.90(C2 H3 N), 0.10(C H2 Cl2)'
_chemical_formula_sum 'C44.9 H35.9 Cl1.2 N1.9 O5 P2 Ru'
_chemical_formula_weight 887.61
_chemical_name_systematic
;
?
;
_space_group_IT_number 2
_symmetry_cell_setting triclinic
_symmetry_space_group_name_Hall '-P 1'
_symmetry_space_group_name_H-M 'P -1'
_atom_sites_solution_hydrogens geom
_atom_sites_solution_primary direct
_atom_sites_solution_secondary difmap
_audit_creation_method SHELXL-97
_cell_angle_alpha 84.593(7)
_cell_angle_beta 71.947(6)
_cell_angle_gamma 64.431(7)
_cell_formula_units_Z 2
_cell_length_a 12.0311(15)
_cell_length_b 13.5729(15)
_cell_length_c 13.996(2)
_cell_measurement_reflns_used 12349
_cell_measurement_temperature 90.0(5)
_cell_measurement_theta_max 32.0
_cell_measurement_theta_min 1.5
_cell_volume 1958.1(5)
_computing_cell_refinement 'HKL Scalepack (Otwinowski & Minor 1997)'
_computing_data_collection 'COLLECT (Nonius, 2000)'
_computing_data_reduction 'HKL Denzo and Scalepack (Otwinowski & Minor 1997)'
_computing_molecular_graphics 'ORTEP-3 for Windows (Farrugia, 1997)'
_computing_publication_material 'SHELXL-97 (Sheldrick, 2008)'
_computing_structure_refinement 'SHELXL-97 (Sheldrick, 2008)'
_computing_structure_solution 'SIR97 (Altomare et al., 1999)'
_diffrn_ambient_temperature 90.0(5)
_diffrn_measured_fraction_theta_full 1.000
_diffrn_measured_fraction_theta_max 0.997
_diffrn_measurement_device 'KappaCCD (with Oxford Cryostream)'
_diffrn_measurement_method ' \w and \f scans'
_diffrn_radiation_monochromator graphite
_diffrn_radiation_source 'fine-focus sealed tube'
_diffrn_radiation_type MoK\a
_diffrn_radiation_wavelength 0.71073
_diffrn_reflns_av_R_equivalents 0.039
_diffrn_reflns_av_sigmaI/netI 0.0610
_diffrn_reflns_limit_h_max 17
_diffrn_reflns_limit_h_min -17
_diffrn_reflns_limit_k_max 20
_diffrn_reflns_limit_k_min -18
_diffrn_reflns_limit_l_max 20
_diffrn_reflns_limit_l_min -20
_diffrn_reflns_number 53880
_diffrn_reflns_theta_full 25.0
_diffrn_reflns_theta_max 32.0
_diffrn_reflns_theta_min 1.5
_exptl_absorpt_coefficient_mu 0.614
_exptl_absorpt_correction_T_max 0.924
_exptl_absorpt_correction_T_min 0.887
_exptl_absorpt_correction_type multi-scan
_exptl_absorpt_process_details 'HKL Scalepack (Otwinowski & Minor 1997)'
_exptl_crystal_colour orange
_exptl_crystal_density_diffrn 1.505
_exptl_crystal_density_method 'not measured'
_exptl_crystal_description parallelepiped
_exptl_crystal_F_000 906
_exptl_crystal_size_max 0.20
_exptl_crystal_size_mid 0.20
_exptl_crystal_size_min 0.13
_refine_diff_density_max 0.86
_refine_diff_density_min -1.77
_refine_diff_density_rms 0.258
_refine_ls_extinction_method none
_refine_ls_goodness_of_fit_ref 1.065
_refine_ls_hydrogen_treatment constr
_refine_ls_matrix_type full
_refine_ls_number_parameters 530
_refine_ls_number_reflns 13603
_refine_ls_number_restraints 0
_refine_ls_restrained_S_all 1.065
_refine_ls_R_factor_all 0.065
_refine_ls_R_factor_gt 0.040
_refine_ls_shift/su_max 0.005
_refine_ls_shift/su_mean 0.000
_refine_ls_structure_factor_coef Fsqd
_refine_ls_weighting_details 'calc w=1/[\s^2^(Fo^2^)+(0.0731P)^2^+0.2151P] where P=(Fo^2^+2Fc^2^)/3'
_refine_ls_weighting_scheme calc
_refine_ls_wR_factor_gt 0.102
_refine_ls_wR_factor_ref 0.129
_reflns_number_gt 10568
_reflns_number_total 13603
_reflns_threshold_expression I>2\s(I)
_cod_data_source_file c1dt11273b.txt
_cod_data_source_block 3PA
_cod_depositor_comments
;
The following automatic conversions were performed:

'_symmetry_cell_setting' value 'Triclinic' changed to 'triclinic'
according to /home/saulius/struct/CIF-dictionaries/cif_core.dic
dictionary named 'cif_core.dic' version 2.4.1 from 2010-06-29.

Automatic conversion script
Id: cif_fix_values 1715 2011-07-08 13:25:40Z adriana 
;
_cod_original_cell_volume 1958.0(5)
_cod_original_sg_symbol_H-M 'P -1 '
_cod_original_formula_sum 'C44.90 H35.90 Cl1.20 N1.90 O5 P2 Ru'
_cod_database_code 7017630

loop_
_symmetry_equiv_pos_as_xyz
'x, y, z'
'-x, -y, -z'

loop_
_atom_site_label
_atom_site_type_symbol
_atom_site_fract_x
_atom_site_fract_y
_atom_site_fract_z
_atom_site_U_iso_or_equiv
_atom_site_adp_type
_atom_site_occupancy
_atom_site_symmetry_multiplicity
_atom_site_calc_flag
_atom_site_refinement_flags
_atom_site_disorder_assembly
_atom_site_disorder_group
Ru1 Ru 0.480104(16) 0.290127(13) 0.707944(12) 0.01060(5) Uani 1 1 d . . .
Cl1 Cl 0.45093(5) 0.46627(4) 0.65584(4) 0.01704(11) Uani 1 1 d . . .
P1 P 0.68327(5) 0.26138(5) 0.72685(4) 0.01198(11) Uani 1 1 d . . .
P2 P 0.26904(5) 0.33790(4) 0.69725(4) 0.01085(11) Uani 1 1 d . . .
O1 O 0.5968(2) -0.18503(14) 0.80697(13) 0.0274(4) Uani 1 1 d . . .
H1 H 0.5924 -0.1934 0.8666 0.041 Uiso 1 1 calc R . .
O2 O 0.64252(17) 0.04867(13) 0.48706(12) 0.0201(4) Uani 1 1 d . . .
O3 O 0.56084(15) 0.21093(12) 0.56937(11) 0.0140(3) Uani 1 1 d . . .
O4 O 0.41540(15) 0.29719(12) 0.86433(11) 0.0134(3) Uani 1 1 d . . .
O5 O 0.38710(17) 0.19955(13) 1.00113(12) 0.0191(3) Uani 1 1 d . . .
N1 N 0.50962(17) 0.13488(15) 0.74165(13) 0.0118(3) Uani 1 1 d . . .
C1 C 0.5634(2) -0.07835(18) 0.78728(17) 0.0183(5) Uani 1 1 d . . .
C2 C 0.5924(2) -0.05004(18) 0.68678(17) 0.0173(4) Uani 1 1 d . . .
H2 H 0.6297 -0.1028 0.6347 0.021 Uiso 1 1 calc R . .
C3 C 0.5643(2) 0.05829(18) 0.66694(16) 0.0135(4) Uani 1 1 d . . .
C4 C 0.5933(2) 0.10527(18) 0.56428(16) 0.0145(4) Uani 1 1 d . . .
C5 C 0.4213(2) 0.20775(18) 0.90948(16) 0.0140(4) Uani 1 1 d . . .
C6 C 0.4773(2) 0.10988(17) 0.83787(15) 0.0134(4) Uani 1 1 d . . .
C7 C 0.5010(2) 0.00375(18) 0.86393(17) 0.0176(4) Uani 1 1 d . . .
H7 H 0.4761 -0.0129 0.9309 0.021 Uiso 1 1 calc R . .
C8 C 0.7944(3) 0.4510(2) 0.85244(18) 0.0213(5) Uani 1 1 d . . .
H8 H 0.8716 0.4471 0.8573 0.026 Uiso 1 1 calc R . .
C9 C 0.7955(2) 0.36946(19) 0.79848(18) 0.0190(5) Uani 1 1 d . . .
H9 H 0.8735 0.3119 0.7664 0.023 Uiso 1 1 calc R . .
C10 C 0.6797(2) 0.37362(18) 0.79211(16) 0.0139(4) Uani 1 1 d . . .
C11 C 0.5636(2) 0.46035(18) 0.84179(17) 0.0168(4) Uani 1 1 d . . .
H11 H 0.4856 0.4628 0.8405 0.020 Uiso 1 1 calc R . .
C12 C 0.5640(3) 0.5431(2) 0.89313(17) 0.0215(5) Uani 1 1 d . . .
H12 H 0.4866 0.6021 0.9236 0.026 Uiso 1 1 calc R . .
C13 C 0.6787(3) 0.5380(2) 0.89905(18) 0.0232(5) Uani 1 1 d . . .
H13 H 0.6784 0.5930 0.9343 0.028 Uiso 1 1 calc R . .
C14 C 1.0415(3) 0.1380(2) 0.5156(2) 0.0255(5) Uani 1 1 d . . .
H14 H 1.1263 0.0915 0.5129 0.031 Uiso 1 1 calc R . .
C15 C 0.9434(2) 0.1603(2) 0.60617(19) 0.0205(5) Uani 1 1 d . . .
H15 H 0.9625 0.1283 0.6642 0.025 Uiso 1 1 calc R . .
C16 C 0.8159(2) 0.23055(19) 0.61047(17) 0.0160(4) Uani 1 1 d . . .
C17 C 0.7881(2) 0.2789(2) 0.52314(17) 0.0194(5) Uani 1 1 d . . .
H17 H 0.7037 0.3262 0.5255 0.023 Uiso 1 1 calc R . .
C18 C 0.8871(3) 0.2562(2) 0.43241(19) 0.0252(5) Uani 1 1 d . . .
H18 H 0.8688 0.2884 0.3742 0.030 Uiso 1 1 calc R . .
C19 C 1.0122(3) 0.1858(2) 0.4291(2) 0.0272(6) Uani 1 1 d . . .
H19 H 1.0776 0.1701 0.3682 0.033 Uiso 1 1 calc R . .
C20 C 0.7975(2) 0.04008(19) 0.76644(18) 0.0199(5) Uani 1 1 d . . .
H20 H 0.8159 0.0268 0.6980 0.024 Uiso 1 1 calc R . .
C21 C 0.7386(2) 0.14724(18) 0.80594(16) 0.0146(4) Uani 1 1 d . . .
C22 C 0.7121(2) 0.1653(2) 0.90897(18) 0.0190(5) Uani 1 1 d . . .
H22 H 0.6736 0.2365 0.9361 0.023 Uiso 1 1 calc R . .
C23 C 0.7427(3) 0.0781(2) 0.97107(19) 0.0240(5) Uani 1 1 d . . .
H23 H 0.7249 0.0908 1.0395 0.029 Uiso 1 1 calc R . .
C24 C 0.7998(3) -0.0281(2) 0.9313(2) 0.0287(6) Uani 1 1 d . . .
H24 H 0.8186 -0.0866 0.9732 0.034 Uiso 1 1 calc R . .
C25 C 0.8286(3) -0.0470(2) 0.8293(2) 0.0270(6) Uani 1 1 d . . .
H25 H 0.8692 -0.1184 0.8024 0.032 Uiso 1 1 calc R . .
C26 C 0.1503(2) 0.46692(17) 0.76670(16) 0.0134(4) Uani 1 1 d . . .
C27 C 0.1646(2) 0.49700(19) 0.85303(17) 0.0197(5) Uani 1 1 d . . .
H27 H 0.2372 0.4534 0.8730 0.024 Uiso 1 1 calc R . .
C28 C 0.0714(2) 0.5916(2) 0.90965(18) 0.0222(5) Uani 1 1 d . . .
H28 H 0.0822 0.6110 0.9670 0.027 Uiso 1 1 calc R . .
C29 C -0.0378(2) 0.65721(19) 0.88097(18) 0.0190(5) Uani 1 1 d . . .
H29 H -0.1012 0.7194 0.9199 0.023 Uiso 1 1 calc R . .
C30 C -0.0515(2) 0.6295(2) 0.79425(19) 0.0215(5) Uani 1 1 d . . .
H30 H -0.1238 0.6741 0.7742 0.026 Uiso 1 1 calc R . .
C31 C 0.0421(2) 0.53504(19) 0.73628(18) 0.0187(5) Uani 1 1 d . . .
H31 H 0.0326 0.5175 0.6776 0.022 Uiso 1 1 calc R . .
C32 C 0.2494(2) 0.35665(17) 0.57181(16) 0.0130(4) Uani 1 1 d . . .
C33 C 0.3277(2) 0.39495(19) 0.49714(17) 0.0174(4) Uani 1 1 d . . .
H33 H 0.3947 0.4035 0.5096 0.021 Uiso 1 1 calc R . .
C34 C 0.3050(2) 0.4202(2) 0.40444(17) 0.0212(5) Uani 1 1 d . . .
H34 H 0.3565 0.4464 0.3552 0.025 Uiso 1 1 calc R . .
C35 C 0.2062(3) 0.4067(2) 0.38485(18) 0.0220(5) Uani 1 1 d . . .
H35 H 0.1918 0.4235 0.3225 0.026 Uiso 1 1 calc R . .
C36 C 0.1288(3) 0.3680(2) 0.45846(18) 0.0215(5) Uani 1 1 d . . .
H36 H 0.0625 0.3590 0.4454 0.026 Uiso 1 1 calc R . .
C37 C 0.1503(2) 0.34273(19) 0.55177(17) 0.0167(4) Uani 1 1 d . . .
H37 H 0.0985 0.3166 0.6008 0.020 Uiso 1 1 calc R . .
C38 C 0.2032(2) 0.23971(17) 0.75088(16) 0.0123(4) Uani 1 1 d . . .
C39 C 0.2442(2) 0.14186(18) 0.69628(16) 0.0157(4) Uani 1 1 d . . .
H39 H 0.3050 0.1274 0.6330 0.019 Uiso 1 1 calc R . .
C40 C 0.1942(2) 0.06696(19) 0.73667(18) 0.0178(4) Uani 1 1 d . . .
H40 H 0.2222 0.0023 0.7004 0.021 Uiso 1 1 calc R . .
C41 C 0.1024(2) 0.08781(19) 0.83119(17) 0.0182(4) Uani 1 1 d . . .
H41 H 0.0683 0.0378 0.8574 0.022 Uiso 1 1 calc R . .
C42 C 0.0623(2) 0.18339(19) 0.88585(17) 0.0177(4) Uani 1 1 d . . .
H42 H 0.0009 0.1977 0.9488 0.021 Uiso 1 1 calc R . .
C43 C 0.1137(2) 0.25801(18) 0.84680(16) 0.0149(4) Uani 1 1 d . . .
H43 H 0.0883 0.3208 0.8849 0.018 Uiso 1 1 calc R . .
C44 C 0.6355(4) 0.2459(3) 0.2997(3) 0.0429(10) Uani 0.899(2) 1 d P A 1
H44A H 0.5649 0.2418 0.2846 0.064 Uiso 0.899(2) 1 calc PR A 1
H44B H 0.6093 0.3185 0.3246 0.064 Uiso 0.899(2) 1 calc PR A 1
H44C H 0.6600 0.1947 0.3498 0.064 Uiso 0.899(2) 1 calc PR A 1
C45 C 0.7440(4) 0.2197(3) 0.2095(3) 0.0351(8) Uani 0.899(2) 1 d P A 1
N2 N 0.8286(4) 0.1986(3) 0.1380(3) 0.0603(11) Uani 0.899(2) 1 d P A 1
Cl2 Cl 0.5830(7) 0.2209(5) 0.2484(5) 0.0300(19) Uani 0.101(2) 1 d P A 2
Cl3 Cl 0.8518(8) 0.1860(7) 0.2162(6) 0.041(2) Uani 0.101(2) 1 d P A 2
C46 C 0.692(2) 0.233(2) 0.3025(18) 0.010(4) Uiso 0.101(2) 1 d P A 2
H46A H 0.6942 0.1908 0.3623 0.012 Uiso 0.101(2) 1 calc PR A 2
H46B H 0.6617 0.3090 0.3226 0.012 Uiso 0.101(2) 1 calc PR A 2

loop_
_atom_site_aniso_label
_atom_site_aniso_U_11
_atom_site_aniso_U_22
_atom_site_aniso_U_33
_atom_site_aniso_U_23
_atom_site_aniso_U_13
_atom_site_aniso_U_12
Ru1 0.01179(9) 0.01012(9) 0.00827(8) 0.00173(6) -0.00279(6) -0.00360(6)
Cl1 0.0193(3) 0.0145(2) 0.0183(2) 0.00468(19) -0.0070(2) -0.0080(2)
P1 0.0121(3) 0.0123(2) 0.0103(2) 0.00099(19) -0.0038(2) -0.0038(2)
P2 0.0112(2) 0.0111(2) 0.0087(2) 0.00147(18) -0.00294(19) -0.0037(2)
O1 0.0510(13) 0.0123(8) 0.0134(8) 0.0033(6) -0.0092(8) -0.0092(8)
O2 0.0281(9) 0.0162(8) 0.0109(7) -0.0005(6) -0.0028(7) -0.0066(7)
O3 0.0170(8) 0.0130(7) 0.0102(7) 0.0022(6) -0.0025(6) -0.0062(6)
O4 0.0165(8) 0.0112(7) 0.0093(7) 0.0016(5) -0.0031(6) -0.0036(6)
O5 0.0273(9) 0.0155(8) 0.0086(7) 0.0019(6) -0.0023(6) -0.0062(7)
N1 0.0128(8) 0.0113(8) 0.0097(8) 0.0010(6) -0.0037(7) -0.0035(7)
C1 0.0266(12) 0.0108(10) 0.0135(10) 0.0013(8) -0.0059(9) -0.0046(9)
C2 0.0216(11) 0.0132(10) 0.0137(10) -0.0006(8) -0.0049(9) -0.0042(9)
C3 0.0139(10) 0.0145(10) 0.0096(9) -0.0003(7) -0.0019(7) -0.0048(8)
C4 0.0135(10) 0.0161(10) 0.0117(9) 0.0000(8) -0.0031(8) -0.0048(8)
C5 0.0148(10) 0.0125(10) 0.0117(9) 0.0004(7) -0.0037(8) -0.0033(8)
C6 0.0165(10) 0.0132(10) 0.0080(8) 0.0015(7) -0.0029(8) -0.0048(8)
C7 0.0245(12) 0.0143(10) 0.0113(9) 0.0014(8) -0.0038(9) -0.0070(9)
C8 0.0290(13) 0.0225(12) 0.0208(11) 0.0041(9) -0.0134(10) -0.0152(10)
C9 0.0226(12) 0.0170(11) 0.0179(11) 0.0016(9) -0.0084(9) -0.0076(9)
C10 0.0178(10) 0.0135(10) 0.0109(9) 0.0019(7) -0.0050(8) -0.0069(8)
C11 0.0190(11) 0.0152(10) 0.0137(10) 0.0011(8) -0.0036(8) -0.0060(9)
C12 0.0280(13) 0.0165(11) 0.0141(10) -0.0031(8) -0.0017(9) -0.0066(10)
C13 0.0395(15) 0.0194(12) 0.0173(11) 0.0014(9) -0.0111(10) -0.0168(11)
C14 0.0175(12) 0.0241(13) 0.0273(13) -0.0068(10) 0.0015(10) -0.0061(10)
C15 0.0160(11) 0.0220(12) 0.0209(11) -0.0017(9) -0.0040(9) -0.0064(9)
C16 0.0165(10) 0.0171(10) 0.0146(10) -0.0042(8) -0.0020(8) -0.0081(8)
C17 0.0184(11) 0.0232(12) 0.0154(10) 0.0013(9) -0.0025(9) -0.0095(9)
C18 0.0291(14) 0.0320(14) 0.0158(11) 0.0008(10) -0.0025(10) -0.0170(11)
C19 0.0257(13) 0.0298(14) 0.0205(12) -0.0081(10) 0.0059(10) -0.0138(11)
C20 0.0251(12) 0.0150(11) 0.0174(11) -0.0008(8) -0.0110(9) -0.0030(9)
C21 0.0161(10) 0.0129(10) 0.0146(10) 0.0028(8) -0.0078(8) -0.0042(8)
C22 0.0226(12) 0.0156(11) 0.0182(11) 0.0016(8) -0.0071(9) -0.0071(9)
C23 0.0352(15) 0.0217(12) 0.0166(11) 0.0042(9) -0.0135(10) -0.0101(11)
C24 0.0432(17) 0.0178(12) 0.0263(13) 0.0063(10) -0.0200(12) -0.0085(11)
C25 0.0386(16) 0.0154(11) 0.0250(13) 0.0010(10) -0.0170(12) -0.0045(11)
C26 0.0132(10) 0.0120(9) 0.0124(9) 0.0010(7) -0.0017(8) -0.0045(8)
C27 0.0181(11) 0.0192(11) 0.0161(10) -0.0019(9) -0.0073(9) -0.0008(9)
C28 0.0244(12) 0.0216(12) 0.0142(10) -0.0045(9) -0.0049(9) -0.0036(10)
C29 0.0197(11) 0.0131(10) 0.0179(10) -0.0017(8) -0.0024(9) -0.0031(9)
C30 0.0190(11) 0.0160(11) 0.0243(12) 0.0001(9) -0.0084(10) -0.0014(9)
C31 0.0207(11) 0.0159(11) 0.0189(11) 0.0000(8) -0.0092(9) -0.0050(9)
C32 0.0146(10) 0.0123(9) 0.0105(9) 0.0002(7) -0.0044(8) -0.0037(8)
C33 0.0192(11) 0.0218(11) 0.0137(10) 0.0052(8) -0.0067(8) -0.0104(9)
C34 0.0248(12) 0.0276(13) 0.0137(10) 0.0078(9) -0.0066(9) -0.0142(10)
C35 0.0272(13) 0.0260(13) 0.0153(10) 0.0076(9) -0.0114(10) -0.0116(10)
C36 0.0251(12) 0.0279(13) 0.0191(11) 0.0056(9) -0.0132(10) -0.0146(10)
C37 0.0178(11) 0.0185(11) 0.0158(10) 0.0038(8) -0.0063(8) -0.0095(9)
C38 0.0117(9) 0.0112(9) 0.0128(9) 0.0023(7) -0.0044(7) -0.0036(7)
C39 0.0170(11) 0.0153(10) 0.0115(9) -0.0001(8) -0.0027(8) -0.0047(8)
C40 0.0219(12) 0.0148(10) 0.0178(10) 0.0014(8) -0.0073(9) -0.0080(9)
C41 0.0226(12) 0.0185(11) 0.0157(10) 0.0057(8) -0.0055(9) -0.0119(9)
C42 0.0172(11) 0.0193(11) 0.0130(10) 0.0035(8) -0.0024(8) -0.0065(9)
C43 0.0165(10) 0.0148(10) 0.0114(9) -0.0002(8) -0.0034(8) -0.0052(8)
C44 0.047(3) 0.0242(17) 0.041(2) -0.0023(15) 0.0065(19) -0.0124(18)
C45 0.049(2) 0.0247(16) 0.0304(17) -0.0020(13) -0.0018(15) -0.0204(15)
N2 0.081(3) 0.057(2) 0.043(2) -0.0153(17) 0.0162(19) -0.050(2)
Cl2 0.033(4) 0.022(3) 0.034(4) -0.007(3) -0.016(3) -0.005(3)
Cl3 0.038(4) 0.056(5) 0.037(4) -0.020(3) 0.011(3) -0.038(4)

loop_
_atom_type_symbol
_atom_type_description
_atom_type_scat_dispersion_real
_atom_type_scat_dispersion_imag
_atom_type_scat_source
C C 0.0033 0.0016 'International Tables Vol C Tables 4.2.6.8 and 6.1.1.4'
H H 0.0000 0.0000 'International Tables Vol C Tables 4.2.6.8 and 6.1.1.4'
Cl Cl 0.1484 0.1585 'International Tables Vol C Tables 4.2.6.8 and 6.1.1.4'
N N 0.0061 0.0033 'International Tables Vol C Tables 4.2.6.8 and 6.1.1.4'
O O 0.0106 0.0060 'International Tables Vol C Tables 4.2.6.8 and 6.1.1.4'
P P 0.1023 0.0942 'International Tables Vol C Tables 4.2.6.8 and 6.1.1.4'
Ru Ru -1.2594 0.8363 'International Tables Vol C Tables 4.2.6.8 and 6.1.1.4'

loop_
_geom_angle_atom_site_label_1
_geom_angle_atom_site_label_2
_geom_angle_atom_site_label_3
_geom_angle
N1 Ru1 O3 77.20(7)
N1 Ru1 O4 76.56(7)
O3 Ru1 O4 153.75(6)
N1 Ru1 Cl1 175.63(5)
O3 Ru1 Cl1 98.45(5)
O4 Ru1 Cl1 107.79(4)
N1 Ru1 P2 93.09(5)
O3 Ru1 P2 90.54(5)
O4 Ru1 P2 91.91(5)
Cl1 Ru1 P2 86.47(2)
N1 Ru1 P1 91.79(5)
O3 Ru1 P1 94.23(5)
O4 Ru1 P1 85.55(5)
Cl1 Ru1 P1 88.95(2)
P2 Ru1 P1 173.83(2)
C21 P1 C16 105.29(11)
C21 P1 C10 102.36(10)
C16 P1 C10 106.31(10)
C21 P1 Ru1 111.39(8)
C16 P1 Ru1 115.32(8)
C10 P1 Ru1 114.94(8)
C38 P2 C32 104.05(10)
C38 P2 C26 104.19(10)
C32 P2 C26 104.20(10)
C38 P2 Ru1 114.26(7)
C32 P2 Ru1 116.85(8)
C26 P2 Ru1 111.99(8)
C1 O1 H1 109.5
C4 O3 Ru1 118.62(13)
C5 O4 Ru1 118.13(13)
C6 N1 C3 121.36(19)
C6 N1 Ru1 119.45(14)
C3 N1 Ru1 119.17(14)
O1 C1 C2 118.4(2)
O1 C1 C7 122.1(2)
C2 C1 C7 119.5(2)
C3 C2 C1 118.3(2)
C3 C2 H2 120.9
C1 C2 H2 120.9
N1 C3 C2 121.1(2)
N1 C3 C4 112.13(19)
C2 C3 C4 126.71(19)
O2 C4 O3 125.2(2)
O2 C4 C3 122.0(2)
O3 C4 C3 112.87(18)
O5 C5 O4 125.3(2)
O5 C5 C6 121.3(2)
O4 C5 C6 113.38(18)
N1 C6 C7 121.1(2)
N1 C6 C5 112.47(18)
C7 C6 C5 126.39(19)
C6 C7 C1 118.5(2)
C6 C7 H7 120.7
C1 C7 H7 120.7
C13 C8 C9 120.2(2)
C13 C8 H8 119.9
C9 C8 H8 119.9
C8 C9 C10 120.3(2)
C8 C9 H9 119.8
C10 C9 H9 119.8
C11 C10 C9 118.7(2)
C11 C10 P1 121.79(18)
C9 C10 P1 119.33(17)
C12 C11 C10 120.4(2)
C12 C11 H11 119.8
C10 C11 H11 119.8
C13 C12 C11 120.3(2)
C13 C12 H12 119.8
C11 C12 H12 119.8
C12 C13 C8 120.0(2)
C12 C13 H13 120.0
C8 C13 H13 120.0
C15 C14 C19 119.5(2)
C15 C14 H14 120.2
C19 C14 H14 120.2
C14 C15 C16 120.3(2)
C14 C15 H15 119.8
C16 C15 H15 119.8
C17 C16 C15 119.5(2)
C17 C16 P1 118.35(18)
C15 C16 P1 122.15(18)
C18 C17 C16 119.9(2)
C18 C17 H17 120.0
C16 C17 H17 120.0
C19 C18 C17 120.0(2)
C19 C18 H18 120.0
C17 C18 H18 120.0
C18 C19 C14 120.8(2)
C18 C19 H19 119.6
C14 C19 H19 119.6
C25 C20 C21 120.1(2)
C25 C20 H20 120.0
C21 C20 H20 120.0
C20 C21 C22 119.0(2)
C20 C21 P1 120.29(17)
C22 C21 P1 120.47(17)
C23 C22 C21 120.5(2)
C23 C22 H22 119.7
C21 C22 H22 119.7
C24 C23 C22 120.0(2)
C24 C23 H23 120.0
C22 C23 H23 120.0
C25 C24 C23 119.9(2)
C25 C24 H24 120.0
C23 C24 H24 120.0
C24 C25 C20 120.4(2)
C24 C25 H25 119.8
C20 C25 H25 119.8
C27 C26 C31 118.9(2)
C27 C26 P2 120.01(17)
C31 C26 P2 121.04(17)
C28 C27 C26 120.6(2)
C28 C27 H27 119.7
C26 C27 H27 119.7
C29 C28 C27 120.3(2)
C29 C28 H28 119.8
C27 C28 H28 119.8
C30 C29 C28 119.6(2)
C30 C29 H29 120.2
C28 C29 H29 120.2
C29 C30 C31 120.6(2)
C29 C30 H30 119.7
C31 C30 H30 119.7
C30 C31 C26 120.0(2)
C30 C31 H31 120.0
C26 C31 H31 120.0
C37 C32 C33 119.5(2)
C37 C32 P2 120.92(17)
C33 C32 P2 119.29(17)
C34 C33 C32 119.9(2)
C34 C33 H33 120.1
C32 C33 H33 120.1
C35 C34 C33 120.5(2)
C35 C34 H34 119.8
C33 C34 H34 119.8
C34 C35 C36 119.9(2)
C34 C35 H35 120.1
C36 C35 H35 120.1
C35 C36 C37 120.2(2)
C35 C36 H36 119.9
C37 C36 H36 119.9
C36 C37 C32 120.0(2)
C36 C37 H37 120.0
C32 C37 H37 120.0
C43 C38 C39 118.6(2)
C43 C38 P2 121.49(17)
C39 C38 P2 119.91(17)
C40 C39 C38 120.1(2)
C40 C39 H39 119.9
C38 C39 H39 119.9
C39 C40 C41 120.6(2)
C39 C40 H40 119.7
C41 C40 H40 119.7
C42 C41 C40 119.7(2)
C42 C41 H41 120.1
C40 C41 H41 120.1
C41 C42 C43 120.1(2)
C41 C42 H42 119.9
C43 C42 H42 119.9
C42 C43 C38 120.8(2)
C42 C43 H43 119.6
C38 C43 H43 119.6
N2 C45 C44 179.1(5)
Cl2 C46 Cl3 111.7(13)
Cl2 C46 H46A 109.3
Cl3 C46 H46A 109.3
Cl2 C46 H46B 109.3
Cl3 C46 H46B 109.3
H46A C46 H46B 107.9

loop_
_geom_bond_atom_site_label_1
_geom_bond_atom_site_label_2
_geom_bond_distance
Ru1 N1 2.0147(18)
Ru1 O3 2.0456(15)
Ru1 O4 2.0796(15)
Ru1 Cl1 2.3403(6)
Ru1 P2 2.3848(6)
Ru1 P1 2.3990(7)
P1 C21 1.820(2)
P1 C16 1.821(2)
P1 C10 1.827(2)
P2 C38 1.823(2)
P2 C32 1.823(2)
P2 C26 1.831(2)
O1 C1 1.351(3)
O1 H1 0.8200
O2 C4 1.215(3)
O3 C4 1.316(3)
O4 C5 1.299(3)
O5 C5 1.230(3)
N1 C6 1.335(3)
N1 C3 1.340(3)
C1 C2 1.399(3)
C1 C7 1.400(3)
C2 C3 1.380(3)
C2 H2 0.9300
C3 C4 1.517(3)
C5 C6 1.511(3)
C6 C7 1.378(3)
C7 H7 0.9300
C8 C13 1.387(4)
C8 C9 1.391(3)
C8 H8 0.9300
C9 C10 1.401(3)
C9 H9 0.9300
C10 C11 1.398(3)
C11 C12 1.392(3)
C11 H11 0.9300
C12 C13 1.380(4)
C12 H12 0.9300
C13 H13 0.9300
C14 C15 1.389(3)
C14 C19 1.389(4)
C14 H14 0.9300
C15 C16 1.399(3)
C15 H15 0.9300
C16 C17 1.396(3)
C17 C18 1.395(3)
C17 H17 0.9300
C18 C19 1.380(4)
C18 H18 0.9300
C19 H19 0.9300
C20 C25 1.392(3)
C20 C21 1.394(3)
C20 H20 0.9300
C21 C22 1.398(3)
C22 C23 1.386(3)
C22 H22 0.9300
C23 C24 1.386(4)
C23 H23 0.9300
C24 C25 1.382(4)
C24 H24 0.9300
C25 H25 0.9300
C26 C27 1.392(3)
C26 C31 1.400(3)
C27 C28 1.390(3)
C27 H27 0.9300
C28 C29 1.389(3)
C28 H28 0.9300
C29 C30 1.381(3)
C29 H29 0.9300
C30 C31 1.398(3)
C30 H30 0.9300
C31 H31 0.9300
C32 C37 1.396(3)
C32 C33 1.400(3)
C33 C34 1.389(3)
C33 H33 0.9300
C34 C35 1.387(4)
C34 H34 0.9300
C35 C36 1.389(4)
C35 H35 0.9300
C36 C37 1.392(3)
C36 H36 0.9300
C37 H37 0.9300
C38 C43 1.399(3)
C38 C39 1.408(3)
C39 C40 1.387(3)
C39 H39 0.9300
C40 C41 1.395(3)
C40 H40 0.9300
C41 C42 1.385(3)
C41 H41 0.9300
C42 C43 1.390(3)
C42 H42 0.9300
C43 H43 0.9300
C44 C45 1.444(5)
C44 H44A 0.9600
C44 H44B 0.9600
C44 H44C 0.9600
C45 N2 1.136(5)
Cl2 C46 1.77(2)
Cl3 C46 1.79(3)
C46 H46A 0.9700
C46 H46B 0.9700

loop_
_geom_hbond_atom_site_label_D
_geom_hbond_atom_site_label_H
_geom_hbond_atom_site_label_A
_geom_hbond_distance_DH
_geom_hbond_distance_HA
_geom_hbond_distance_DA
_geom_hbond_angle_DHA
_geom_hbond_site_symmetry_A
O1 H1 O5 0.82 1.93 2.735(2) 166.2 2_657

loop_
_geom_torsion_atom_site_label_1
_geom_torsion_atom_site_label_2
_geom_torsion_atom_site_label_3
_geom_torsion_atom_site_label_4
_geom_torsion
N1 Ru1 P1 C21 -22.51(9)
O3 Ru1 P1 C21 -99.81(9)
O4 Ru1 P1 C21 53.86(9)
Cl1 Ru1 P1 C21 161.80(8)
N1 Ru1 P1 C16 97.41(10)
O3 Ru1 P1 C16 20.11(10)
O4 Ru1 P1 C16 173.78(10)
Cl1 Ru1 P1 C16 -78.28(9)
N1 Ru1 P1 C10 -138.35(9)
O3 Ru1 P1 C10 144.35(9)
O4 Ru1 P1 C10 -61.97(9)
Cl1 Ru1 P1 C10 45.96(8)
N1 Ru1 P2 C38 14.47(9)
O3 Ru1 P2 C38 91.68(9)
O4 Ru1 P2 C38 -62.17(9)
Cl1 Ru1 P2 C38 -169.89(8)
N1 Ru1 P2 C32 -107.30(10)
O3 Ru1 P2 C32 -30.09(9)
O4 Ru1 P2 C32 176.06(9)
Cl1 Ru1 P2 C32 68.34(8)
N1 Ru1 P2 C26 132.63(9)
O3 Ru1 P2 C26 -150.15(9)
O4 Ru1 P2 C26 55.99(9)
Cl1 Ru1 P2 C26 -51.72(8)
N1 Ru1 O3 C4 -0.33(15)
O4 Ru1 O3 C4 2.0(2)
Cl1 Ru1 O3 C4 -179.88(15)
P2 Ru1 O3 C4 -93.38(15)
P1 Ru1 O3 C4 90.55(15)
N1 Ru1 O4 C5 -0.45(16)
O3 Ru1 O4 C5 -2.8(2)
Cl1 Ru1 O4 C5 179.18(14)
P2 Ru1 O4 C5 92.28(15)
P1 Ru1 O4 C5 -93.36(15)
O3 Ru1 N1 C6 179.31(18)
O4 Ru1 N1 C6 0.38(16)
P2 Ru1 N1 C6 -90.85(16)
P1 Ru1 N1 C6 85.37(16)
O3 Ru1 N1 C3 0.95(16)
O4 Ru1 N1 C3 -177.97(18)
P2 Ru1 N1 C3 90.80(16)
P1 Ru1 N1 C3 -92.98(16)
O1 C1 C2 C3 -176.6(2)
C7 C1 C2 C3 3.4(4)
C6 N1 C3 C2 -1.7(3)
Ru1 N1 C3 C2 176.65(17)
C6 N1 C3 C4 -179.64(19)
Ru1 N1 C3 C4 -1.3(2)
C1 C2 C3 N1 -0.6(3)
C1 C2 C3 C4 177.1(2)
Ru1 O3 C4 O2 -179.57(18)
Ru1 O3 C4 C3 -0.2(2)
N1 C3 C4 O2 -179.7(2)
C2 C3 C4 O2 2.5(4)
N1 C3 C4 O3 1.0(3)
C2 C3 C4 O3 -176.9(2)
Ru1 O4 C5 O5 179.74(18)
Ru1 O4 C5 C6 0.4(2)
C3 N1 C6 C7 1.0(3)
Ru1 N1 C6 C7 -177.28(17)
C3 N1 C6 C5 178.0(2)
Ru1 N1 C6 C5 -0.3(2)
O5 C5 C6 N1 -179.5(2)
O4 C5 C6 N1 -0.1(3)
O5 C5 C6 C7 -2.6(4)
O4 C5 C6 C7 176.7(2)
N1 C6 C7 C1 1.8(4)
C5 C6 C7 C1 -174.7(2)
O1 C1 C7 C6 176.0(2)
C2 C1 C7 C6 -4.0(4)
C13 C8 C9 C10 -1.0(4)
C8 C9 C10 C11 -0.7(3)
C8 C9 C10 P1 -176.49(18)
C21 P1 C10 C11 -110.50(19)
C16 P1 C10 C11 139.29(19)
Ru1 P1 C10 C11 10.4(2)
C21 P1 C10 C9 65.2(2)
C16 P1 C10 C9 -45.0(2)
Ru1 P1 C10 C9 -173.91(15)
C9 C10 C11 C12 2.6(3)
P1 C10 C11 C12 178.26(17)
C10 C11 C12 C13 -2.7(4)
C11 C12 C13 C8 1.0(4)
C9 C8 C13 C12 0.9(4)
C19 C14 C15 C16 -0.2(4)
C14 C15 C16 C17 -0.5(4)
C14 C15 C16 P1 179.3(2)
C21 P1 C16 C17 156.77(19)
C10 P1 C16 C17 -95.1(2)
Ru1 P1 C16 C17 33.6(2)
C21 P1 C16 C15 -23.1(2)
C10 P1 C16 C15 85.1(2)
Ru1 P1 C16 C15 -146.27(18)
C15 C16 C17 C18 0.6(4)
P1 C16 C17 C18 -179.28(19)
C16 C17 C18 C19 0.1(4)
C17 C18 C19 C14 -0.9(4)
C15 C14 C19 C18 0.9(4)
C25 C20 C21 C22 0.1(4)
C25 C20 C21 P1 -174.0(2)
C16 P1 C21 C20 -46.3(2)
C10 P1 C21 C20 -157.3(2)
Ru1 P1 C21 C20 79.4(2)
C16 P1 C21 C22 139.7(2)
C10 P1 C21 C22 28.7(2)
Ru1 P1 C21 C22 -94.6(2)
C20 C21 C22 C23 -0.6(4)
P1 C21 C22 C23 173.5(2)
C21 C22 C23 C24 -0.2(4)
C22 C23 C24 C25 1.4(5)
C23 C24 C25 C20 -1.9(5)
C21 C20 C25 C24 1.1(4)
C38 P2 C26 C27 92.2(2)
C32 P2 C26 C27 -159.0(2)
Ru1 P2 C26 C27 -31.8(2)
C38 P2 C26 C31 -85.8(2)
C32 P2 C26 C31 23.0(2)
Ru1 P2 C26 C31 150.21(17)
C31 C26 C27 C28 1.7(4)
P2 C26 C27 C28 -176.3(2)
C26 C27 C28 C29 0.3(4)
C27 C28 C29 C30 -1.8(4)
C28 C29 C30 C31 1.2(4)
C29 C30 C31 C26 0.8(4)
C27 C26 C31 C30 -2.2(4)
P2 C26 C31 C30 175.8(2)
C38 P2 C32 C37 28.1(2)
C26 P2 C32 C37 -80.8(2)
Ru1 P2 C32 C37 155.06(16)
C38 P2 C32 C33 -157.65(18)
C26 P2 C32 C33 93.4(2)
Ru1 P2 C32 C33 -30.7(2)
C37 C32 C33 C34 0.9(3)
P2 C32 C33 C34 -173.43(18)
C32 C33 C34 C35 -0.7(4)
C33 C34 C35 C36 0.3(4)
C34 C35 C36 C37 0.0(4)
C35 C36 C37 C32 0.3(4)
C33 C32 C37 C36 -0.7(3)
P2 C32 C37 C36 173.55(18)
C32 P2 C38 C43 -130.89(18)
C26 P2 C38 C43 -22.0(2)
Ru1 P2 C38 C43 100.55(17)
C32 P2 C38 C39 50.42(19)
C26 P2 C38 C39 159.33(17)
Ru1 P2 C38 C39 -78.15(18)
C43 C38 C39 C40 1.4(3)
P2 C38 C39 C40 -179.89(17)
C38 C39 C40 C41 0.4(3)
C39 C40 C41 C42 -1.0(4)
C40 C41 C42 C43 -0.2(3)
C41 C42 C43 C38 2.1(3)
C39 C38 C43 C42 -2.6(3)
P2 C38 C43 C42 178.68(17)
